data_1519553
loop_
_publ_author_name
'Bricklebank, Neil'
'Coles, Simon J.'
'Hursthouse, Michael B.'

_publ_section_title
;
 C7H6O4S3
;
_journal_name_full 'Crystal Structure Report Archive'
_journal_page_first 902
_journal_year 2003
_chemical_formula_moiety 'C7 H6 O4 S3'
_chemical_formula_sum 'C7 H6 O4 S3'
_chemical_formula_weight 250.30
_space_group_IT_number 14
_symmetry_cell_setting monoclinic
_symmetry_space_group_name_Hall '-P 2ybc'
_symmetry_space_group_name_H-M 'P 1 21/c 1'
_atom_sites_solution_hydrogens geom
_atom_sites_solution_primary direct
_atom_sites_solution_secondary difmap
_cell_angle_alpha 90.00
_cell_angle_beta 103.221(2)
_cell_angle_gamma 90.00
_cell_formula_units_Z 4
_cell_length_a 13.1537(7)
_cell_length_b 9.3992(4)
_cell_length_c 8.0242(3)
_cell_measurement_reflns_used 1803
_cell_measurement_temperature 120(2)
_cell_measurement_theta_max 27.48
_cell_measurement_theta_min 2.91
_cell_volume 965.77(8)
_diffrn_ambient_temperature 120(2)
_diffrn_measured_fraction_theta_full 0.991
_diffrn_measured_fraction_theta_max 0.991
_diffrn_measurement_device_type 'Bruker-Nonius APEX II CCD camera on \k-goniostat'
_diffrn_measurement_method '\f & \w scans'
_diffrn_radiation_monochromator '6cm confocal mirrors'
_diffrn_radiation_source 'Enraf Nonius FR591 rotating anode'
_diffrn_radiation_type MoK\a
_diffrn_radiation_wavelength 0.71073
_diffrn_reflns_av_R_equivalents 0.0494
_diffrn_reflns_av_sigmaI/netI 0.0344
_diffrn_reflns_limit_h_max 15
_diffrn_reflns_limit_h_min -17
_diffrn_reflns_limit_k_max 11
_diffrn_reflns_limit_k_min -10
_diffrn_reflns_limit_l_max 10
_diffrn_reflns_limit_l_min -10
_diffrn_reflns_number 9676
_diffrn_reflns_theta_full 27.49
_diffrn_reflns_theta_max 27.49
_diffrn_reflns_theta_min 3.18
_exptl_absorpt_coefficient_mu 0.750
_exptl_absorpt_correction_T_max 0.9425
_exptl_absorpt_correction_T_min 0.9023
_exptl_absorpt_correction_type multi-scan
_exptl_absorpt_process_details 'SORTAV (Blessing, 1997)'
_exptl_crystal_colour yellow
_exptl_crystal_density_diffrn 1.721
_exptl_crystal_density_method 'not measured'
_exptl_crystal_description block
_exptl_crystal_F_000 512
_exptl_crystal_size_max 0.14
_exptl_crystal_size_mid 0.10
_exptl_crystal_size_min 0.08
_refine_diff_density_max 0.323
_refine_diff_density_min -0.315
_refine_diff_density_rms 0.062
_refine_ls_extinction_coef 0.008(2)
_refine_ls_extinction_expression Fc^*^=kFc[1+0.001xFc^2^\l^3^/sin(2\q)]^-1/4^
_refine_ls_extinction_method SHELXL
_refine_ls_goodness_of_fit_ref 1.061
_refine_ls_hydrogen_treatment constr
_refine_ls_matrix_type full
_refine_ls_number_parameters 130
_refine_ls_number_reflns 2195
_refine_ls_number_restraints 0
_refine_ls_restrained_S_all 1.061
_refine_ls_R_factor_all 0.0309
_refine_ls_R_factor_gt 0.0283
_refine_ls_shift/su_max 0.016
_refine_ls_shift/su_mean 0.001
_refine_ls_structure_factor_coef Fsqd
_refine_ls_weighting_details 'calc w=1/[\s^2^(Fo^2^)+(0.0293P)^2^+0.5578P] where P=(Fo^2^+2Fc^2^)/3'
_refine_ls_weighting_scheme calc
_refine_ls_wR_factor_gt 0.0709
_refine_ls_wR_factor_ref 0.0728
_reflns_number_gt 2031
_reflns_number_total 2195
_reflns_threshold_expression >2sigma(I)
_cod_data_source_file eCrystal-902.cif
_cod_data_source_block bricklebank
_cod_depositor_comments
;
Citation :
Bricklebank, Neil and Coles, Simon J. and Hursthouse, Michael B. (2003) 
University of Southampton, Crystal Structure Report Archive. 
(doi:10.5258/ecrystals/902)

More at:
http://ecrystals.chem.soton.ac.uk/902/

The following automatic conversions were performed:

'_symmetry_cell_setting' value 'Monoclinic' changed to 'monoclinic'
according to the built-in table from CIF Core dictionary named
'cif_core.dic' version 2.4.1 from 2010-06-29.

Automatic conversion script
Id: cif_fix_values 3271 2015-04-21 07:52:19Z andrius 
;
_cod_original_sg_symbol_H-M P2(1)/c
_cod_database_code 1519553

loop_
_symmetry_equiv_pos_as_xyz
'x, y, z'
'-x, y+1/2, -z+1/2'
'-x, -y, -z'
'x, -y-1/2, z-1/2'

loop_
_atom_site_label
_atom_site_type_symbol
_atom_site_fract_x
_atom_site_fract_y
_atom_site_fract_z
_atom_site_U_iso_or_equiv
_atom_site_adp_type
_atom_site_occupancy
_atom_site_symmetry_multiplicity
_atom_site_calc_flag
_atom_site_refinement_flags
_atom_site_disorder_assembly
_atom_site_disorder_group
C1 C 0.45169(11) 0.75931(16) 0.10150(18) 0.0172(3) Uani 1 1 d . . .
C2 C 0.26410(11) 0.75453(16) 0.15505(18) 0.0170(3) Uani 1 1 d . . .
C3 C 0.15688(12) 0.80296(16) 0.16438(19) 0.0183(3) Uani 1 1 d . . .
C4 C 0.05982(12) 0.98184(19) 0.2607(2) 0.0244(4) Uani 1 1 d . . .
H4A H 0.0113 0.9858 0.1482 0.037 Uiso 1 1 calc R . .
H4B H 0.0686 1.0774 0.3107 0.037 Uiso 1 1 calc R . .
H4C H 0.0318 0.9182 0.3360 0.037 Uiso 1 1 calc R . .
C5 C 0.29265(12) 0.61655(16) 0.15286(18) 0.0172(3) Uani 1 1 d . . .
C6 C 0.22982(11) 0.49187(16) 0.18845(19) 0.0179(3) Uani 1 1 d . . .
C7 C 0.19176(14) 0.25121(17) 0.1200(2) 0.0256(4) Uani 1 1 d . . .
H7A H 0.2247 0.2183 0.2356 0.038 Uiso 1 1 calc R . .
H7B H 0.2013 0.1794 0.0363 0.038 Uiso 1 1 calc R . .
H7C H 0.1170 0.2664 0.1111 0.038 Uiso 1 1 calc R . .
O1 O 0.07899(9) 0.73616(13) 0.10632(17) 0.0302(3) Uani 1 1 d . . .
O2 O 0.16054(8) 0.92842(12) 0.24167(14) 0.0208(2) Uani 1 1 d . . .
O3 O 0.18203(9) 0.48973(12) 0.29914(15) 0.0240(3) Uani 1 1 d . . .
O4 O 0.23972(9) 0.38397(11) 0.08574(14) 0.0215(3) Uani 1 1 d . . .
S1 S 0.35651(3) 0.88003(4) 0.12915(5) 0.01789(12) Uani 1 1 d . . .
S2 S 0.41596(3) 0.58334(4) 0.11981(5) 0.01869(13) Uani 1 1 d . . .
S3 S 0.56440(3) 0.80390(4) 0.06091(5) 0.02201(13) Uani 1 1 d . . .

loop_
_atom_site_aniso_label
_atom_site_aniso_U_11
_atom_site_aniso_U_22
_atom_site_aniso_U_33
_atom_site_aniso_U_23
_atom_site_aniso_U_13
_atom_site_aniso_U_12
C1 0.0151(7) 0.0198(7) 0.0161(6) 0.0015(5) 0.0025(5) -0.0010(6)
C2 0.0130(7) 0.0182(7) 0.0196(7) -0.0001(5) 0.0033(5) -0.0015(6)
C3 0.0153(7) 0.0166(7) 0.0223(7) 0.0017(5) 0.0030(6) -0.0001(6)
C4 0.0170(8) 0.0251(9) 0.0334(8) 0.0010(6) 0.0106(7) 0.0051(6)
C5 0.0137(7) 0.0183(7) 0.0190(7) 0.0004(5) 0.0028(5) -0.0012(6)
C6 0.0124(7) 0.0169(7) 0.0230(7) 0.0014(5) 0.0011(6) -0.0003(6)
C7 0.0272(9) 0.0156(8) 0.0337(9) -0.0009(6) 0.0064(7) -0.0060(6)
O1 0.0145(6) 0.0256(6) 0.0483(7) -0.0073(5) 0.0028(5) -0.0011(5)
O2 0.0137(5) 0.0184(6) 0.0320(6) -0.0033(4) 0.0085(4) 0.0003(4)
O3 0.0201(6) 0.0218(6) 0.0328(6) -0.0002(5) 0.0119(5) -0.0026(5)
O4 0.0231(6) 0.0157(5) 0.0266(6) -0.0015(4) 0.0076(5) -0.0037(4)
S1 0.0143(2) 0.0151(2) 0.0246(2) 0.00119(13) 0.00503(15) -0.00113(13)
S2 0.0146(2) 0.0164(2) 0.0263(2) 0.00069(13) 0.00720(15) 0.00031(13)
S3 0.0159(2) 0.0242(2) 0.0280(2) -0.00027(14) 0.00928(15) -0.00334(14)

loop_
_atom_type_symbol
_atom_type_description
_atom_type_scat_dispersion_real
_atom_type_scat_dispersion_imag
_atom_type_scat_source
C C 0.0033 0.0016 'International Tables Vol C Tables 4.2.6.8 and 6.1.1.4'
H H 0.0000 0.0000 'International Tables Vol C Tables 4.2.6.8 and 6.1.1.4'
O O 0.0106 0.0060 'International Tables Vol C Tables 4.2.6.8 and 6.1.1.4'
S S 0.1246 0.1234 'International Tables Vol C Tables 4.2.6.8 and 6.1.1.4'

loop_
_geom_angle_atom_site_label_1
_geom_angle_atom_site_label_2
_geom_angle_atom_site_label_3
_geom_angle
_geom_angle_site_symmetry_1
_geom_angle_site_symmetry_3
S3 C1 S2 122.28(9) . .
S3 C1 S1 124.52(9) . .
S2 C1 S1 113.20(8) . .
C5 C2 C3 123.99(13) . .
C5 C2 S1 116.44(11) . .
C3 C2 S1 119.39(11) . .
O1 C3 O2 125.58(14) . .
O1 C3 C2 123.40(14) . .
O2 C3 C2 111.02(13) . .
O2 C4 H4A 109.5 . .
O2 C4 H4B 109.5 . .
H4A C4 H4B 109.5 . .
O2 C4 H4C 109.5 . .
H4A C4 H4C 109.5 . .
H4B C4 H4C 109.5 . .
C2 C5 C6 125.52(14) . .
C2 C5 S2 116.62(11) . .
C6 C5 S2 117.72(11) . .
O3 C6 O4 125.96(14) . .
O3 C6 C5 124.00(14) . .
O4 C6 C5 109.96(13) . .
O4 C7 H7A 109.5 . .
O4 C7 H7B 109.5 . .
H7A C7 H7B 109.5 . .
O4 C7 H7C 109.5 . .
H7A C7 H7C 109.5 . .
H7B C7 H7C 109.5 . .
C3 O2 C4 114.72(12) . .
C6 O4 C7 115.40(12) . .
C2 S1 C1 96.65(7) . .
C5 S2 C1 97.03(7) . .

loop_
_geom_bond_atom_site_label_1
_geom_bond_atom_site_label_2
_geom_bond_distance
_geom_bond_site_symmetry_2
C1 S3 1.6434(15) .
C1 S2 1.7349(15) .
C1 S1 1.7410(15) .
C2 C5 1.351(2) .
C2 C3 1.500(2) .
C2 S1 1.7400(15) .
C3 O1 1.2012(19) .
C3 O2 1.3281(19) .
C4 O2 1.4572(18) .
C4 H4A 0.9800 .
C4 H4B 0.9800 .
C4 H4C 0.9800 .
C5 C6 1.499(2) .
C5 S2 1.7307(16) .
C6 O3 1.2000(19) .
C6 O4 1.3318(19) .
C7 O4 1.4526(19) .
C7 H7A 0.9800 .
C7 H7B 0.9800 .
C7 H7C 0.9800 .
